data_7216831
loop_
_publ_author_name
'Vella-Zarb, Liana'
'Braga, Dario'
'Guy Orpen, A.'
'Baisch, Ulrich'

_publ_section_title
;
 The influence of hydrogen bonding on the planar arrangement of melamine
 in crystal structures of its solvates, cocrystals and salts
;
_journal_issue 35
_journal_name_full CrystEngComm
_journal_page_first 8147
_journal_paper_doi 10.1039/C4CE00748D
_journal_volume 16
_journal_year 2014
_chemical_formula_moiety '2(C3 H7 N6), O4 S'
_chemical_formula_sum 'C6 H14 N12 O4 S'
_chemical_formula_weight 350.35
_chemical_name_systematic 'dimelaminium sulfate'
_space_group_crystal_system monoclinic
_space_group_IT_number 15
_space_group_name_Hall '-C 2yc'
_space_group_name_H-M_alt 'C 1 2/c 1'
_symmetry_space_group_name_Hall '-C 2yc'
_symmetry_space_group_name_H-M 'C 1 2/c 1'
_atom_sites_solution_hydrogens difmap
_atom_sites_solution_primary direct
_audit_creation_date 2014-04-07
_audit_creation_method
;
Olex2 1.2
(compiled 2014.03.20 svn.r2914 for OlexSys, GUI svn.r4816)
;
_cell_angle_alpha 90
_cell_angle_beta 103.652(14)
_cell_angle_gamma 90
_cell_formula_units_Z 8
_cell_length_a 18.041(2)
_cell_length_b 10.6373(14)
_cell_length_c 14.289(2)
_cell_measurement_reflns_used 1014
_cell_measurement_temperature 296.15
_cell_measurement_theta_max 28.9649
_cell_measurement_theta_min 2.3191
_cell_volume 2664.7(6)
_computing_cell_refinement
;
CrysAlis RED, Oxford Diffraction Ltd.,
Version 1.171.32.15 (release 10-01-2008 CrysAlis171 .NET)
(compiled Jan 10 2008,16:37:18)
;
_computing_data_collection
;
CrysAlis CCD, Oxford Diffraction Ltd.,
Version 1.171.32.15 (release 10-01-2008 CrysAlis171 .NET)
(compiled Jan 10 2008,16:37:18)
;
_computing_data_reduction
;
CrysAlis RED, Oxford Diffraction Ltd.,
Version 1.171.32.15 (release 10-01-2008 CrysAlis171 .NET)
(compiled Jan 10 2008,16:37:18)
;
_computing_molecular_graphics 'Olex2 (Dolomanov et al., 2009)'
_computing_publication_material 'Olex2 (Dolomanov et al., 2009)'
_computing_structure_refinement 'ShelXL (Sheldrick, 2008)'
_computing_structure_solution 'ShelXS (Sheldrick, 2008)'
_diffrn_ambient_temperature 296.15
_diffrn_detector_area_resol_mean 16.1340
_diffrn_measured_fraction_theta_full 0.958
_diffrn_measured_fraction_theta_max 0.816
_diffrn_measurement_device_type 'XCalibur S 95mm CCD camera (sapphire) on \k-goniostat'
_diffrn_orient_matrix_UB_11 0.0013519186
_diffrn_orient_matrix_UB_12 0.0318785378
_diffrn_orient_matrix_UB_13 -0.0431425230
_diffrn_orient_matrix_UB_21 0.0261689637
_diffrn_orient_matrix_UB_22 -0.0453253410
_diffrn_orient_matrix_UB_23 -0.0093733689
_diffrn_orient_matrix_UB_31 -0.0308344756
_diffrn_orient_matrix_UB_32 -0.0370972495
_diffrn_orient_matrix_UB_33 -0.0257152421
_diffrn_radiation_monochromator graphite
_diffrn_radiation_type MoK\a
_diffrn_radiation_wavelength 0.71073
_diffrn_reflns_av_R_equivalents 0.0585
_diffrn_reflns_av_unetI/netI 0.2339
_diffrn_reflns_Laue_measured_fraction_full 0.958
_diffrn_reflns_Laue_measured_fraction_max 0.816
_diffrn_reflns_limit_h_max 22
_diffrn_reflns_limit_h_min -23
_diffrn_reflns_limit_k_max 13
_diffrn_reflns_limit_k_min -14
_diffrn_reflns_limit_l_max 15
_diffrn_reflns_limit_l_min -17
_diffrn_reflns_number 6922
_diffrn_reflns_point_group_measured_fraction_full 0.958
_diffrn_reflns_point_group_measured_fraction_max 0.816
_diffrn_reflns_theta_full 25.000
_diffrn_reflns_theta_max 28.980
_diffrn_reflns_theta_min 2.323
_diffrn_source 'Enhance (Mo) X-ray Source'
_exptl_absorpt_coefficient_mu 0.293
_exptl_absorpt_correction_T_max 0.990
_exptl_absorpt_correction_T_min 0.974
_exptl_absorpt_correction_type analytical
_exptl_absorpt_process_details
;
CrysAlis RED, Oxford Diffraction Ltd.,
Version 1.171.32.15 (release 10-01-2008 CrysAlis171 .NET)
(compiled Jan 10 2008,16:37:18)
Analytical numeric absorption correction using a multifaceted crystal
model based on expressions derived by R.C. Clark & J.S. Reid.
(Clark, R. C. & Reid, J. S. (1995). Acta Cryst. A51, 887-897)
;
_exptl_crystal_colour 'clear light colourless'
_exptl_crystal_colour_lustre clear
_exptl_crystal_colour_modifier light
_exptl_crystal_colour_primary colourless
_exptl_crystal_density_diffrn 1.747
_exptl_crystal_description plate
_exptl_crystal_F_000 1456
_exptl_crystal_size_max 0.15
_exptl_crystal_size_mid 0.082
_exptl_crystal_size_min 0.041
_refine_diff_density_max 0.336
_refine_diff_density_min -0.231
_refine_diff_density_rms 0.054
_refine_ls_extinction_method none
_refine_ls_goodness_of_fit_ref 0.771
_refine_ls_hydrogen_treatment refxyz
_refine_ls_matrix_type full
_refine_ls_number_parameters 258
_refine_ls_number_reflns 2897
_refine_ls_number_restraints 14
_refine_ls_restrained_S_all 0.772
_refine_ls_R_factor_all 0.2244
_refine_ls_R_factor_gt 0.0493
_refine_ls_shift/su_max 0.000
_refine_ls_shift/su_mean 0.000
_refine_ls_structure_factor_coef Fsqd
_refine_ls_weighting_details
;
 w=1/[\s^2^(Fo^2^)+(0.0322P)^2^]
 where P=(Fo^2^+2Fc^2^)/3
;
_refine_ls_weighting_scheme calc
_refine_ls_wR_factor_gt 0.0745
_refine_ls_wR_factor_ref 0.0972
_reflns_Friedel_coverage 0.000
_reflns_number_gt 918
_reflns_number_total 2897
_reflns_threshold_expression 'I > 2\s(I)'
_cod_data_source_file c4ce00748d2.cif
_cod_data_source_block 4_741064_MelSO4
_cod_depositor_comments 'Adding full bibliography for 7216829--7216833.cif.'
_cod_database_code 7216831
_shelxl_version_number 2013-2
_shelx_space_group_comment
;
The symmetry employed for this shelxl refinement is uniquely defined
by the following loop, which should always be used as a source of
symmetry information in preference to the above space-group names.
They are only intended as comments.
;
_reflns_odcompleteness_completeness 93.14
_reflns_odcompleteness_iscentric 1
_reflns_odcompleteness_theta 26.32

loop_
_space_group_symop_operation_xyz
'x, y, z'
'-x, y, -z+1/2'
'x+1/2, y+1/2, z'
'-x+1/2, y+1/2, -z+1/2'
'-x, -y, -z'
'x, -y, z-1/2'
'-x+1/2, -y+1/2, -z'
'x+1/2, -y+1/2, z-1/2'

loop_
_atom_site_label
_atom_site_type_symbol
_atom_site_fract_x
_atom_site_fract_y
_atom_site_fract_z
_atom_site_U_iso_or_equiv
_atom_site_adp_type
_atom_site_occupancy
_atom_site_site_symmetry_order
_atom_site_calc_flag
_atom_site_refinement_flags_posn
N11 N 0.0772(2) 0.6518(3) 0.1117(3) 0.0339(13) Uani 1 1 d .
C12 C 0.1337(3) 0.5996(4) 0.0814(4) 0.0343(15) Uani 1 1 d .
N13 N 0.1373(2) 0.4732(3) 0.0674(4) 0.0325(13) Uani 1 1 d D
C14 C 0.0831(3) 0.3971(4) 0.0909(4) 0.0338(15) Uani 1 1 d .
N15 N 0.0246(2) 0.4443(3) 0.1201(3) 0.0328(13) Uani 1 1 d .
C16 C 0.0230(3) 0.5704(4) 0.1260(4) 0.0357(16) Uani 1 1 d .
N17 N -0.0390(2) 0.6209(4) 0.1438(3) 0.0420(13) Uani 1 1 d D
N18 N 0.1904(2) 0.6680(4) 0.0646(3) 0.0435(13) Uani 1 1 d D
N19 N 0.0894(2) 0.2748(3) 0.0807(3) 0.0417(13) Uani 1 1 d D
H13 H 0.173(2) 0.439(3) 0.035(3) 0.050 Uiso 1 1 d D
H17A H -0.045(2) 0.705(3) 0.149(3) 0.045(14) Uiso 1 1 d D
H17B H -0.076(2) 0.575(3) 0.149(3) 0.040(14) Uiso 1 1 d D
H18A H 0.225(2) 0.630(4) 0.037(3) 0.058(15) Uiso 1 1 d D
H18B H 0.193(2) 0.754(3) 0.073(3) 0.054(14) Uiso 1 1 d D
H19A H 0.050(2) 0.223(3) 0.094(3) 0.050 Uiso 1 1 d D
H19B H 0.130(2) 0.240(3) 0.078(3) 0.050 Uiso 1 1 d D
N21 N 0.02378(19) 0.1017(3) 0.3685(3) 0.0248(11) Uani 1 1 d .
C22 C 0.0835(2) 0.1430(4) 0.3377(4) 0.0247(13) Uani 1 1 d .
N23 N 0.1367(2) 0.0626(3) 0.3174(4) 0.0297(13) Uani 1 1 d D
C24 C 0.1306(3) -0.0631(4) 0.3358(4) 0.0318(15) Uani 1 1 d .
N25 N 0.0730(2) -0.1088(3) 0.3675(3) 0.0305(12) Uani 1 1 d .
C26 C 0.0188(3) -0.0240(4) 0.3763(4) 0.0253(13) Uani 1 1 d .
N27 N 0.0922(2) 0.2642(3) 0.3257(3) 0.0346(12) Uani 1 1 d D
N28 N 0.1850(2) -0.1387(4) 0.3227(4) 0.0469(14) Uani 1 1 d D
N29 N -0.0431(2) -0.0692(4) 0.3977(3) 0.0351(12) Uani 1 1 d D
H23 H 0.163(2) 0.088(4) 0.270(3) 0.049(14) Uiso 1 1 d D
H27A H 0.1324(19) 0.301(3) 0.313(3) 0.050 Uiso 1 1 d D
H27B H 0.0542(19) 0.321(3) 0.339(3) 0.036(12) Uiso 1 1 d D
H28A H 0.186(2) -0.222(3) 0.331(4) 0.068(17) Uiso 1 1 d D
H28B H 0.217(2) -0.119(4) 0.287(3) 0.050 Uiso 1 1 d D
H29A H -0.074(3) -0.022(4) 0.405(4) 0.07(2) Uiso 1 1 d D
H29B H -0.050(2) -0.151(3) 0.398(4) 0.050 Uiso 1 1 d D
S1 S 0.24991(10) 0.01542(10) 0.12641(18) 0.0342(3) Uani 1 1 d .
O1 O 0.19886(17) 0.0955(3) 0.1633(3) 0.0613(13) Uani 1 1 d .
O2 O 0.30188(17) 0.0928(3) 0.0873(3) 0.0607(12) Uani 1 1 d .
O3 O 0.20614(19) -0.0641(3) 0.0487(3) 0.0570(12) Uani 1 1 d .
O4 O 0.29228(19) -0.0646(3) 0.2036(3) 0.0652(13) Uani 1 1 d .

loop_
_atom_site_aniso_label
_atom_site_aniso_U_11
_atom_site_aniso_U_22
_atom_site_aniso_U_33
_atom_site_aniso_U_23
_atom_site_aniso_U_13
_atom_site_aniso_U_12
N11 0.033(2) 0.023(2) 0.047(4) -0.002(2) 0.013(2) -0.0002(17)
C12 0.032(3) 0.033(3) 0.039(5) 0.001(3) 0.011(3) -0.001(2)
N13 0.025(2) 0.032(2) 0.044(4) 0.000(2) 0.015(2) 0.0055(18)
C14 0.037(3) 0.024(3) 0.041(5) 0.006(3) 0.012(3) 0.002(2)
N15 0.028(2) 0.023(2) 0.052(4) 0.003(2) 0.018(3) 0.0020(17)
C16 0.029(3) 0.033(3) 0.046(5) -0.005(3) 0.011(3) 0.001(2)
N17 0.032(3) 0.027(2) 0.073(4) 0.001(3) 0.024(2) 0.002(2)
N18 0.040(3) 0.031(2) 0.067(4) -0.005(2) 0.029(3) -0.006(2)
N19 0.042(3) 0.025(2) 0.066(4) 0.001(2) 0.028(3) 0.0059(18)
N21 0.026(2) 0.0236(19) 0.028(3) 0.0023(19) 0.013(2) -0.0006(15)
C22 0.016(3) 0.032(3) 0.023(4) 0.001(2) -0.003(2) -0.0016(19)
N23 0.031(2) 0.026(2) 0.039(4) 0.003(2) 0.020(3) -0.0026(18)
C24 0.035(3) 0.028(3) 0.034(5) 0.001(3) 0.011(3) 0.002(2)
N25 0.020(2) 0.027(2) 0.048(4) 0.008(2) 0.014(2) -0.0018(15)
C26 0.018(3) 0.033(3) 0.024(4) 0.002(2) 0.003(3) -0.0040(19)
N27 0.039(3) 0.020(2) 0.052(4) 0.000(2) 0.024(2) -0.0060(18)
N28 0.038(3) 0.029(2) 0.084(5) 0.009(3) 0.035(3) 0.0065(19)
N29 0.037(2) 0.026(2) 0.049(4) 0.005(2) 0.024(2) -0.001(2)
S1 0.0243(5) 0.0310(6) 0.0514(9) -0.0020(8) 0.0172(5) 0.0009(6)
O1 0.068(2) 0.046(2) 0.092(4) 0.024(2) 0.062(3) 0.0270(17)
O2 0.058(2) 0.060(2) 0.080(4) -0.029(2) 0.049(2) -0.0273(18)
O3 0.053(2) 0.050(2) 0.065(4) -0.003(2) 0.007(2) -0.0161(17)
O4 0.062(3) 0.075(3) 0.056(4) 0.007(2) 0.008(2) 0.042(2)

loop_
_atom_type_symbol
_atom_type_description
_atom_type_scat_dispersion_real
_atom_type_scat_dispersion_imag
_atom_type_scat_source
C C 0.0033 0.0016 'International Tables Vol C Tables 4.2.6.8 and 6.1.1.4'
H H 0.0000 0.0000 'International Tables Vol C Tables 4.2.6.8 and 6.1.1.4'
N N 0.0061 0.0033 'International Tables Vol C Tables 4.2.6.8 and 6.1.1.4'
O O 0.0106 0.0060 'International Tables Vol C Tables 4.2.6.8 and 6.1.1.4'
S S 0.1246 0.1234 'International Tables Vol C Tables 4.2.6.8 and 6.1.1.4'

loop_
_geom_angle_atom_site_label_1
_geom_angle_atom_site_label_2
_geom_angle_atom_site_label_3
_geom_angle
C12 N11 C16 114.8(4)
N11 C12 N13 122.0(4)
N11 C12 N18 121.2(4)
N18 C12 N13 116.8(4)
C12 N13 C14 119.1(4)
C12 N13 H13 120(2)
C14 N13 H13 120(2)
N15 C14 N13 121.4(4)
N19 C14 N13 118.1(4)
N19 C14 N15 120.4(4)
C14 N15 C16 115.4(4)
N15 C16 N11 126.9(4)
N17 C16 N11 116.3(4)
N17 C16 N15 116.7(4)
C16 N17 H17A 123(2)
C16 N17 H17B 120(3)
H17A N17 H17B 117(3)
C12 N18 H18A 118(3)
C12 N18 H18B 123(2)
H18A N18 H18B 118(4)
C14 N19 H19A 118(2)
C14 N19 H19B 123(3)
H19A N19 H19B 118(4)
C22 N21 C26 115.4(3)
N21 C22 N23 121.8(4)
N27 C22 N21 119.8(4)
N27 C22 N23 118.4(4)
C22 N23 C24 118.5(4)
C22 N23 H23 118(3)
C24 N23 H23 119(3)
N25 C24 N23 122.0(4)
N28 C24 N23 118.2(4)
N28 C24 N25 119.9(4)
C24 N25 C26 115.4(4)
N21 C26 N25 126.1(4)
N29 C26 N21 117.3(4)
N29 C26 N25 116.6(4)
C22 N27 H27A 127(3)
C22 N27 H27B 119(2)
H27A N27 H27B 115(3)
C24 N28 H28A 126(3)
C24 N28 H28B 123(3)
H28A N28 H28B 108(4)
C26 N29 H29A 118(4)
C26 N29 H29B 119(3)
H29A N29 H29B 123(4)
O1 S1 O2 109.35(17)
O1 S1 O3 109.9(2)
O1 S1 O4 109.5(3)
O2 S1 O3 108.4(3)
O2 S1 O4 110.5(3)
O4 S1 O3 109.14(18)

loop_
_geom_bond_atom_site_label_1
_geom_bond_atom_site_label_2
_geom_bond_distance
N11 C12 1.320(5)
N11 C16 1.357(5)
C12 N13 1.363(5)
C12 N18 1.322(5)
N13 C14 1.371(5)
N13 H13 0.96(3)
C14 N15 1.322(5)
C14 N19 1.317(5)
N15 C16 1.344(5)
C16 N17 1.319(5)
N17 H17A 0.90(3)
N17 H17B 0.85(3)
N18 H18A 0.91(3)
N18 H18B 0.93(3)
N19 H19A 0.96(3)
N19 H19B 0.83(3)
N21 C22 1.331(5)
N21 C26 1.347(4)
C22 N23 1.366(5)
C22 N27 1.315(5)
N23 C24 1.372(5)
N23 H23 0.95(3)
C24 N25 1.320(5)
C24 N28 1.317(5)
N25 C26 1.357(5)
C26 N29 1.317(5)
N27 H27A 0.88(3)
N27 H27B 0.97(3)
N28 H28A 0.90(3)
N28 H28B 0.88(3)
N29 H29A 0.77(3)
N29 H29B 0.88(3)
S1 O1 1.443(3)
S1 O2 1.455(3)
S1 O3 1.470(4)
S1 O4 1.459(4)

loop_
_geom_hbond_atom_site_label_D
_geom_hbond_atom_site_label_H
_geom_hbond_atom_site_label_A
_geom_hbond_distance_DH
_geom_hbond_distance_HA
_geom_hbond_distance_DA
_geom_hbond_angle_DHA
_geom_hbond_site_symmetry_A
N13 H13 O2 0.96(3) 1.93(4) 2.780(6) 147(4) 7
N17 H17B O2 0.85(3) 2.17(4) 2.809(5) 131(4) 3_455
N18 H18B O3 0.93(3) 1.98(3) 2.877(5) 162(4) 1_565
N19 H19B O1 0.83(3) 2.16(4) 2.797(5) 133(4) .
N23 H23 O1 0.95(3) 1.79(4) 2.720(5) 163(4) .
N27 H27A O4 0.88(3) 2.02(3) 2.872(4) 161(4) 4

loop_
_geom_torsion_atom_site_label_1
_geom_torsion_atom_site_label_2
_geom_torsion_atom_site_label_3
_geom_torsion_atom_site_label_4
_geom_torsion
N11 C12 N13 C14 -4.0(8)
C12 N11 C16 N15 5.9(8)
C12 N11 C16 N17 -171.3(5)
C12 N13 C14 N15 5.0(8)
C12 N13 C14 N19 -177.1(5)
N13 C14 N15 C16 -0.8(7)
C14 N15 C16 N11 -5.0(7)
C14 N15 C16 N17 172.2(6)
C16 N11 C12 N13 -1.0(8)
C16 N11 C12 N18 -180.0(5)
N18 C12 N13 C14 175.0(5)
N19 C14 N15 C16 -178.6(5)
N21 C22 N23 C24 -4.6(8)
C22 N21 C26 N25 8.8(8)
C22 N21 C26 N29 -173.8(5)
C22 N23 C24 N25 3.7(7)
C22 N23 C24 N28 -175.1(5)
N23 C24 N25 C26 2.8(8)
C24 N25 C26 N21 -9.6(8)
C24 N25 C26 N29 172.9(5)
C26 N21 C22 N23 -1.2(7)
C26 N21 C22 N27 178.4(4)
N27 C22 N23 C24 175.8(4)
N28 C24 N25 C26 -178.4(5)
